data_2002653
loop_
_publ_author_name
'Martin, F - D'
'Mueller-Buschbaum, Hk'

_publ_section_title 'Zur Kenntnis von KBa2 V2 O7 Cl'
_journal_name_full
;
Zeitschrift fuer Naturforschung, Teil B. Anorganische Chemie,
Organische Chemie (42,1987-)
;
_journal_page_first 1141
_journal_page_last 1144
_journal_volume 49
_journal_year 1994
_chemical_formula_structural 'K Ba2 (V2 O7) Cl'
_chemical_formula_sum 'Ba2 Cl K O7 V2'
_chemical_name_systematic 'Potassium dibarium divanadate chloride'
_space_group_IT_number 194
_symmetry_cell_setting hexagonal
_symmetry_Int_Tables_number 194
_symmetry_space_group_name_Hall '-P 6c 2c'
_symmetry_space_group_name_H-M 'P 63/m m c'
_cell_angle_alpha 90
_cell_angle_beta 90
_cell_angle_gamma 120
_cell_formula_units_Z 2
_cell_length_a 5.7688(8)
_cell_length_b 5.7688(8)
_cell_length_c 15.0762(10)
_cell_volume 434.5
_refine_ls_R_factor_all 0.076
_cod_database_code 2002653

loop_
_symmetry_equiv_pos_as_xyz
x,y,z
-y,x-y,z
y-x,-x,z
-y,-x,z
y-x,y,z
x,x-y,z
-x,-y,-z
y,y-x,-z
x-y,x,-z
y,x,-z
x-y,-y,-z
-x,y-x,-z
-x,-y,1/2+z
y,y-x,1/2+z
x-y,x,1/2+z
y,x,1/2+z
x-y,-y,1/2+z
-x,y-x,1/2+z
x,y,1/2-z
-y,x-y,1/2-z
y-x,-x,1/2-z
-y,-x,1/2-z
y-x,y,1/2-z
x,x-y,1/2-z

loop_
_atom_site_aniso_label
_atom_site_aniso_U_11
_atom_site_aniso_U_12
_atom_site_aniso_U_13
_atom_site_aniso_U_22
_atom_site_aniso_U_23
_atom_site_aniso_U_33
Ba1 0.0015(1) 0.0007(1) 0. 0.0015(1) 0. 0.0015(1)
K1 0.0015(1) 0.0008(1) 0. 0.0015(1) 0. 0.0013(1)
Ba2 0.0015(1) 0.0008(1) 0. 0.0015(1) 0. 0.0013(1)
V1 0.0006(1) 0.0003(1) 0. 0.0006(1) 0. 0.0011(1)
Cl1 0.0020(1) 0.0010(1) 0. 0.0020(1) 0. 0.0014(1)
O1 0.0019(1) 0.0004(1) 0.0002(1) 0.0008(1) 0.0004(1) 0.0017(1)
O2 0.0031(1) 0.0015(1) 0. 0.0031(1) 0. 0.0015(1)

loop_
_atom_site_label
_atom_site_type_symbol
_atom_site_symmetry_multiplicity
_atom_site_Wyckoff_symbol
_atom_site_fract_x
_atom_site_fract_y
_atom_site_fract_z
_atom_site_occupancy
_atom_site_attached_hydrogens
_atom_site_calc_flag
Ba1 Ba2+ 2 c 0.6667 0.3333 0.75 1. 0 d
K1 K1+ 4 f 0.6667 0.3333 0.4539(1) 0.5 0 d
Ba2 Ba2+ 4 f 0.6667 0.3333 0.4539(1) 0.5 0 d
V1 V5+ 4 e 0. 0. 0.1317(1) 1. 0 d
Cl1 Cl1- 2 d 0.6667 0.3333 0.25 1. 0 d
O1 O2- 12 k 0.1586(1) 0.3172(3) 0.0959(1) 1. 0 d
O2 O2- 2 b 0. 0. 0.25 1. 0 d

loop_
_atom_type_symbol
_atom_type_oxidation_number
Ba2+ 2.000
K1+ 1.000
V5+ 5.000
Cl1- -1.000
O2- -2.000
